data_4026280
loop_
_publ_author_name
'Yuting Chen'
'Hailong Wang'
'Liang Wan'
'Yongzhong Bian'
'Jianzhuang Jiang'

_publ_section_title
;
 8-Hydroxyquinoline-Substituted Boron-Dipyrromethene Compounds: Synthesis,
 Structure, and OFF-ON-OFF Type of pH-Sensing Properties
;
_journal_name_full 'Journal of Organic Chemistry'
_journal_page_first 3774
_journal_page_last 3781
_journal_paper_doi 10.1021/jo200050a
_journal_volume 76
_journal_year 2011
_chemical_formula_sum 'C20 H16 B F2 N3 O'
_chemical_formula_weight 363.17
_chemical_name_systematic
;
 ?
;
_space_group_IT_number 61
_symmetry_cell_setting orthorhombic
_symmetry_space_group_name_Hall '-P 2ac 2ab'
_symmetry_space_group_name_H-M 'P b c a'
_atom_sites_solution_hydrogens geom
_atom_sites_solution_primary direct
_atom_sites_solution_secondary difmap
_audit_creation_method SHELXL-97
_cell_angle_alpha 90.00
_cell_angle_beta 90.00
_cell_angle_gamma 90.00
_cell_formula_units_Z 16
_cell_length_a 6.7062(4)
_cell_length_b 23.8749(15)
_cell_length_c 42.484(3)
_cell_measurement_reflns_used 7734
_cell_measurement_temperature 298(2)
_cell_measurement_theta_max 24.8
_cell_measurement_theta_min 2.231
_cell_volume 6802.1(8)
_computing_cell_refinement 'Bruker SMART (Siemens, 1996)'
_computing_data_collection 'Bruker SMART (Siemens, 1996)'
_computing_data_reduction 'Bruker SAINT (Siemens, 1996)'
_computing_molecular_graphics 'Bruker SHELXTL (Sheldrick, 1997b)'
_computing_publication_material 'Bruker SHELXTL (Sheldrick, 1997b)'
_computing_structure_refinement 'SHELXL-97 (Sheldrick, 1997a)'
_computing_structure_solution 'SHELXS-97 (Sheldrick, 1997a)'
_diffrn_ambient_temperature 298(2)
_diffrn_measured_fraction_theta_full 1.000
_diffrn_measured_fraction_theta_max 1.000
_diffrn_measurement_device_type 'Bruker SMART 1000 CCD area detector'
_diffrn_measurement_method '\f and \w scans'
_diffrn_radiation_monochromator graphite
_diffrn_radiation_source 'fine-focus sealed tube'
_diffrn_radiation_type MoK\a
_diffrn_radiation_wavelength 0.71073
_diffrn_reflns_av_R_equivalents 0.0395
_diffrn_reflns_av_sigmaI/netI 0.0287
_diffrn_reflns_limit_h_max 7
_diffrn_reflns_limit_h_min -7
_diffrn_reflns_limit_k_max 25
_diffrn_reflns_limit_k_min -28
_diffrn_reflns_limit_l_max 49
_diffrn_reflns_limit_l_min -50
_diffrn_reflns_number 31487
_diffrn_reflns_theta_full 25.02
_diffrn_reflns_theta_max 25.02
_diffrn_reflns_theta_min 0.96
_exptl_absorpt_coefficient_mu 0.104
_exptl_absorpt_correction_T_max 0.86
_exptl_absorpt_correction_T_min 0.731
_exptl_absorpt_correction_type multi-scan
_exptl_absorpt_process_details sadabs
_exptl_crystal_colour red
_exptl_crystal_density_diffrn 1.419
_exptl_crystal_description block
_exptl_crystal_F_000 3008
_exptl_crystal_size_max 0.3
_exptl_crystal_size_mid 0.2
_exptl_crystal_size_min 0.18
_refine_diff_density_max 0.642
_refine_diff_density_min -0.327
_refine_diff_density_rms 0.070
_refine_ls_extinction_method none
_refine_ls_goodness_of_fit_ref 1.179
_refine_ls_hydrogen_treatment constr
_refine_ls_matrix_type full
_refine_ls_number_parameters 589
_refine_ls_number_reflns 5987
_refine_ls_number_restraints 0
_refine_ls_restrained_S_all 1.179
_refine_ls_R_factor_all 0.1176
_refine_ls_R_factor_gt 0.1048
_refine_ls_shift/su_max 0.000
_refine_ls_shift/su_mean 0.000
_refine_ls_structure_factor_coef Fsqd
_refine_ls_weighting_details 'calc w=1/[\s^2^(Fo^2^)+(0.0240P)^2^+30.6276P] where P=(Fo^2^+2Fc^2^)/3'
_refine_ls_weighting_scheme calc
_refine_ls_wR_factor_gt 0.2163
_refine_ls_wR_factor_ref 0.2227
_reflns_number_gt 5037
_reflns_number_total 5987
_reflns_threshold_expression >2sigma(I)
_cod_data_source_file jo200050a_si_001_1.cif
_cod_data_source_block Compound_1
_cod_database_code 4026280

loop_
_symmetry_equiv_pos_as_xyz
'x, y, z'
'-x+1/2, -y, z+1/2'
'x+1/2, -y+1/2, -z'
'-x, y+1/2, -z+1/2'
'-x, -y, -z'
'x-1/2, y, -z-1/2'
'-x-1/2, y-1/2, z'
'x, -y-1/2, z-1/2'

loop_
_atom_site_label
_atom_site_type_symbol
_atom_site_fract_x
_atom_site_fract_y
_atom_site_fract_z
_atom_site_U_iso_or_equiv
_atom_site_adp_type
_atom_site_occupancy
_atom_site_symmetry_multiplicity
_atom_site_calc_flag
_atom_site_refinement_flags
_atom_site_disorder_assembly
_atom_site_disorder_group
F1 F 0.9400(6) 1.05869(15) 0.90159(9) 0.0732(11) Uani 1 1 d . . .
F2 F 0.7626(6) 1.07936(12) 0.94552(9) 0.0652(10) Uani 1 1 d . . .
F3 F 0.1337(6) 0.67087(14) 0.84341(8) 0.0661(10) Uani 1 1 d . . .
F4 F 0.3115(5) 0.66714(13) 0.79836(8) 0.0616(10) Uani 1 1 d . . .
N1 N 0.6671(6) 0.99867(15) 0.91575(10) 0.0378(10) Uani 1 1 d . . .
N2 N 0.9821(6) 0.99992(16) 0.94706(10) 0.0360(9) Uani 1 1 d . . .
N3 N 0.9453(7) 0.7108(2) 0.93395(12) 0.0543(12) Uani 1 1 d . . .
N4 N 0.3712(6) 0.74391(15) 0.83373(9) 0.0343(9) Uani 1 1 d . . .
N5 N 0.0555(6) 0.73711(15) 0.80307(9) 0.0328(9) Uani 1 1 d . A .
N6 N 0.358(3) 1.0248(5) 0.7904(4) 0.047(4) Uani 0.666(9) 1 d P A 1
N6' N 0.043(6) 1.0270(11) 0.8168(9) 0.045(8) Uani 0.334(9) 1 d P A 2
O1 O 0.6210(7) 0.68672(17) 0.96795(12) 0.0780(15) Uani 1 1 d . . .
H1 H 0.7065 0.6671 0.9596 0.117 Uiso 1 1 d R . .
O2 O 0.0273(13) 1.0603(3) 0.81914(19) 0.060(2) Uani 0.666(9) 1 d P A 1
H2 H 0.1141 1.0777 0.8097 0.090 Uiso 0.334(9) 1 d PR A 1
O2' O 0.368(3) 1.0553(6) 0.7832(4) 0.062(5) Uani 0.34 1 d P A 2
H2' H 0.2801 1.0746 0.7910 0.093 Uiso 0.34 1 d PR A 2
B1 B 0.8385(10) 1.0370(2) 0.92725(15) 0.0438(15) Uani 1 1 d . . .
B2 B 0.2194(9) 0.7025(2) 0.81995(14) 0.0386(13) Uani 1 1 d . . .
C8 C 0.4872(11) 1.0697(2) 0.88303(15) 0.0674(19) Uani 1 1 d . . .
H8A H 0.5933 1.0934 0.8903 0.101 Uiso 1 1 calc R . .
H8B H 0.3615 1.0849 0.8897 0.101 Uiso 1 1 calc R . .
H8C H 0.4907 1.0677 0.8605 0.101 Uiso 1 1 calc R . .
C5 C 0.5126(9) 1.0119(2) 0.89657(12) 0.0440(13) Uani 1 1 d . . .
C6 C 0.3916(9) 0.9657(2) 0.89184(13) 0.0473(14) Uani 1 1 d . . .
H6 H 0.2754 0.9646 0.8799 0.057 Uiso 1 1 calc R . .
C7 C 0.4750(8) 0.9213(2) 0.90810(12) 0.0443(13) Uani 1 1 d . . .
H7 H 0.4264 0.8849 0.9089 0.053 Uiso 1 1 calc R . .
C9 C 0.6476(8) 0.94178(19) 0.92322(12) 0.0364(11) Uani 1 1 d . . .
C11 C 0.7869(8) 0.91474(19) 0.94209(11) 0.0382(12) Uani 1 1 d . . .
C10 C 0.9495(8) 0.94325(19) 0.95427(12) 0.0377(12) Uani 1 1 d . . .
C1 C 1.1033(8) 0.9262(2) 0.97473(12) 0.0444(13) Uani 1 1 d . . .
H1A H 1.1200 0.8907 0.9834 0.053 Uiso 1 1 calc R . .
C2 C 1.2236(8) 0.9719(2) 0.97948(13) 0.0478(13) Uani 1 1 d . . .
H2A H 1.3369 0.9729 0.9921 0.057 Uiso 1 1 calc R . .
C3 C 1.1466(8) 1.0168(2) 0.96203(13) 0.0426(12) Uani 1 1 d . . .
C4 C 1.2274(9) 1.0748(2) 0.96002(15) 0.0573(16) Uani 1 1 d . . .
H4A H 1.1446 1.0968 0.9463 0.086 Uiso 1 1 calc R . .
H4B H 1.3607 1.0736 0.9518 0.086 Uiso 1 1 calc R . .
H4C H 1.2289 1.0913 0.9806 0.086 Uiso 1 1 calc R . .
C12 C 0.7477(8) 0.8537(2) 0.95013(12) 0.0405(12) Uani 1 1 d . . .
C13 C 0.5798(8) 0.8378(2) 0.96706(13) 0.0427(13) Uani 1 1 d . . .
H13 H 0.4935 0.8653 0.9744 0.051 Uiso 1 1 calc R . .
C14 C 0.5366(10) 0.7815(2) 0.97334(15) 0.0575(16) Uani 1 1 d . . .
H14 H 0.4247 0.7723 0.9852 0.069 Uiso 1 1 calc R . .
C15 C 0.6588(9) 0.7400(2) 0.96209(13) 0.0487(14) Uani 1 1 d . . .
C16 C 0.8302(9) 0.7546(2) 0.94467(12) 0.0430(13) Uani 1 1 d . . .
C17 C 1.1036(10) 0.7236(3) 0.91716(16) 0.0655(18) Uani 1 1 d . . .
H17 H 1.1845 0.6944 0.9102 0.079 Uiso 1 1 calc R . .
C18 C 1.1574(10) 0.7781(2) 0.90912(15) 0.0580(16) Uani 1 1 d . . .
H18 H 1.2696 0.7846 0.8968 0.070 Uiso 1 1 calc R . .
C19 C 1.0430(8) 0.8225(2) 0.91965(12) 0.0412(12) Uani 1 1 d . . .
H19 H 1.0768 0.8590 0.9143 0.049 Uiso 1 1 calc R . .
C20 C 0.8780(8) 0.8122(2) 0.93823(12) 0.0387(12) Uani 1 1 d . . .
C21 C 0.5887(10) 0.6751(3) 0.86120(16) 0.0685(19) Uani 1 1 d . . .
H21A H 0.5393 0.6682 0.8821 0.103 Uiso 1 1 calc R . .
H21B H 0.7312 0.6714 0.8611 0.103 Uiso 1 1 calc R . .
H21C H 0.5314 0.6484 0.8469 0.103 Uiso 1 1 calc R . .
C22 C 0.5335(8) 0.7320(2) 0.85137(12) 0.0429(12) Uani 1 1 d . . .
C23 C 0.6292(8) 0.7821(2) 0.85968(13) 0.0488(14) Uani 1 1 d . . .
H23 H 0.7453 0.7855 0.8715 0.059 Uiso 1 1 calc R . .
C24 C 0.5205(9) 0.8249(2) 0.84719(13) 0.0480(14) Uani 1 1 d . . .
H24 H 0.5487 0.8629 0.8493 0.058 Uiso 1 1 calc R . .
C25 C 0.3602(8) 0.80222(19) 0.83078(12) 0.0373(11) Uani 1 1 d . A .
C26 C 0.2005(9) 0.8269(2) 0.81512(13) 0.0445(13) Uani 1 1 d . . .
C27 C 0.0536(8) 0.79535(19) 0.80098(12) 0.0374(11) Uani 1 1 d . A .
C28 C -0.1135(8) 0.8110(2) 0.78281(12) 0.0470(14) Uani 1 1 d . . .
H28 H -0.1509 0.8473 0.7776 0.056 Uiso 1 1 calc R A .
C29 C -0.2103(8) 0.7630(2) 0.77424(13) 0.0487(14) Uani 1 1 d . A .
H29 H -0.3261 0.7607 0.7623 0.058 Uiso 1 1 calc R . .
C30 C -0.1029(8) 0.7175(2) 0.78680(12) 0.0408(12) Uani 1 1 d . . .
C31 C -0.1491(10) 0.6572(2) 0.78323(15) 0.0625(17) Uani 1 1 d . A .
H31A H -0.0738 0.6421 0.7660 0.094 Uiso 1 1 calc R . .
H31B H -0.2890 0.6526 0.7791 0.094 Uiso 1 1 calc R . .
H31C H -0.1145 0.6377 0.8022 0.094 Uiso 1 1 calc R . .
C32 C 0.1524(15) 0.8902(4) 0.8174(2) 0.036(2) Uani 0.666(9) 1 d P A 1
C33 C -0.015(15) 0.911(6) 0.833(3) 0.040(10) Uani 0.666(9) 1 d P A 1
H33 H -0.1012 0.8859 0.8424 0.048 Uiso 0.666(9) 1 calc PR A 1
C34 C -0.0564(16) 0.9681(4) 0.8335(2) 0.045(2) Uani 0.666(9) 1 d P A 1
H34 H -0.1689 0.9813 0.8440 0.054 Uiso 0.666(9) 1 calc PR A 1
C35 C 0.070(4) 1.0047(7) 0.8188(7) 0.044(4) Uani 0.666(9) 1 d P A 1
C36 C 0.241(3) 0.9850(15) 0.8042(8) 0.039(5) Uani 0.666(9) 1 d P A 1
C37 C 0.5275(14) 1.0077(3) 0.7752(2) 0.052(3) Uani 0.666(9) 1 d P A 1
H37 H 0.6109 1.0344 0.7662 0.062 Uiso 0.666(9) 1 calc PR A 1
C38 C 0.5773(17) 0.9514(4) 0.7730(2) 0.046(2) Uani 0.666(9) 1 d P A 1
H38 H 0.6939 0.9405 0.7629 0.055 Uiso 0.666(9) 1 calc PR A 1
C39 C 0.453(15) 0.912(6) 0.786(3) 0.040(9) Uani 0.666(9) 1 d P A 1
H39 H 0.4827 0.8741 0.7834 0.049 Uiso 0.666(9) 1 calc PR A 1
C40 C 0.2843(13) 0.9278(4) 0.80272(18) 0.037(2) Uani 0.666(9) 1 d P A 1
C32' C 0.264(3) 0.8890(8) 0.8044(4) 0.039(4) Uani 0.334(9) 1 d P A 2
C33' C 0.43(3) 0.905(11) 0.788(6) 0.04(2) Uani 0.334(9) 1 d P A 2
H33' H 0.5276 0.8778 0.7826 0.048 Uiso 0.334(9) 1 calc PR A 2
C34' C 0.466(3) 0.9601(8) 0.7801(5) 0.043(5) Uani 0.334(9) 1 d P A 2
H34' H 0.5742 0.9698 0.7674 0.052 Uiso 0.334(9) 1 calc PR A 2
C35' C 0.337(7) 1.0008(13) 0.7909(11) 0.045(8) Uani 0.334(9) 1 d P A 2
C36' C 0.167(6) 0.985(3) 0.8072(16) 0.040(10) Uani 0.334(9) 1 d P A 2
C37' C -0.119(3) 1.0135(7) 0.8352(4) 0.047(5) Uani 0.334(9) 1 d P A 2
H37' H -0.2059 1.0417 0.8414 0.056 Uiso 0.334(9) 1 calc PR A 2
C38' C -0.156(3) 0.9589(7) 0.8445(5) 0.044(4) Uani 0.334(9) 1 d P A 2
H38' H -0.2628 0.9507 0.8577 0.052 Uiso 0.334(9) 1 calc PR A 2
C39' C -0.03(3) 0.916(12) 0.834(6) 0.040(17) Uani 0.334(9) 1 d P A 2
H39' H -0.0540 0.8795 0.8399 0.048 Uiso 0.334(9) 1 calc PR A 2
C40' C 0.130(3) 0.9293(8) 0.8145(4) 0.038(4) Uani 0.334(9) 1 d P A 2

loop_
_atom_site_aniso_label
_atom_site_aniso_U_11
_atom_site_aniso_U_22
_atom_site_aniso_U_33
_atom_site_aniso_U_23
_atom_site_aniso_U_13
_atom_site_aniso_U_12
F1 0.072(3) 0.070(2) 0.078(2) 0.037(2) -0.016(2) -0.025(2)
F2 0.071(2) 0.0295(16) 0.095(3) -0.0170(17) -0.032(2) 0.0139(16)
F3 0.071(2) 0.0524(19) 0.075(2) 0.0357(18) -0.0136(19) -0.0263(18)
F4 0.063(2) 0.0432(18) 0.079(2) -0.0240(17) -0.0126(19) 0.0181(16)
N1 0.043(2) 0.026(2) 0.044(2) 0.0013(17) -0.012(2) -0.0017(18)
N2 0.036(2) 0.0266(19) 0.046(2) -0.0027(17) -0.0045(19) 0.0026(18)
N3 0.042(3) 0.057(3) 0.064(3) -0.002(2) 0.014(2) -0.003(2)
N4 0.036(2) 0.0247(19) 0.042(2) 0.0045(17) -0.0069(19) 0.0019(17)
N5 0.031(2) 0.0221(18) 0.045(2) -0.0009(17) -0.0026(18) -0.0045(16)
N6 0.056(7) 0.026(8) 0.059(6) 0.006(8) 0.014(5) 0.003(10)
N6' 0.050(16) 0.03(2) 0.055(12) -0.002(19) 0.008(10) 0.00(2)
O1 0.080(3) 0.042(2) 0.112(4) 0.009(2) 0.037(3) -0.013(2)
O2 0.065(5) 0.025(4) 0.090(5) -0.006(4) 0.016(4) 0.009(4)
O2' 0.075(10) 0.032(8) 0.079(11) 0.009(7) 0.027(8) -0.011(9)
B1 0.054(4) 0.024(3) 0.054(4) 0.006(3) -0.013(3) 0.001(3)
B2 0.043(3) 0.022(3) 0.051(3) 0.004(2) -0.005(3) -0.001(2)
C8 0.085(5) 0.040(3) 0.078(4) 0.021(3) -0.031(4) 0.004(3)
C5 0.054(3) 0.032(3) 0.046(3) 0.006(2) -0.015(3) 0.005(2)
C6 0.048(3) 0.042(3) 0.052(3) 0.002(2) -0.020(3) -0.002(3)
C7 0.048(3) 0.036(3) 0.049(3) 0.001(2) -0.008(3) -0.004(2)
C9 0.040(3) 0.027(2) 0.043(3) 0.002(2) -0.008(2) -0.002(2)
C11 0.046(3) 0.027(2) 0.042(3) 0.002(2) -0.006(2) 0.005(2)
C10 0.041(3) 0.026(2) 0.046(3) 0.000(2) -0.005(2) 0.008(2)
C1 0.049(3) 0.034(3) 0.051(3) 0.002(2) -0.011(3) 0.010(2)
C2 0.038(3) 0.049(3) 0.056(3) -0.006(3) -0.010(3) 0.008(3)
C3 0.037(3) 0.039(3) 0.052(3) -0.009(2) -0.004(3) 0.002(2)
C4 0.048(3) 0.050(3) 0.074(4) -0.006(3) -0.007(3) -0.012(3)
C12 0.038(3) 0.037(3) 0.046(3) 0.001(2) -0.005(2) 0.007(2)
C13 0.045(3) 0.028(2) 0.056(3) 0.003(2) 0.009(3) 0.007(2)
C14 0.056(4) 0.047(3) 0.070(4) 0.010(3) 0.015(3) -0.006(3)
C15 0.056(4) 0.034(3) 0.056(3) 0.005(2) 0.006(3) 0.004(3)
C16 0.055(3) 0.026(2) 0.048(3) 0.005(2) -0.006(3) -0.006(2)
C17 0.060(4) 0.051(4) 0.086(5) -0.011(3) 0.012(4) 0.005(3)
C18 0.055(4) 0.045(3) 0.074(4) -0.005(3) 0.014(3) -0.004(3)
C19 0.037(3) 0.034(3) 0.052(3) 0.002(2) 0.001(2) -0.008(2)
C20 0.038(3) 0.035(3) 0.043(3) 0.005(2) -0.002(2) -0.002(2)
C21 0.065(4) 0.063(4) 0.078(5) 0.006(3) -0.025(4) 0.024(3)
C22 0.035(3) 0.045(3) 0.049(3) 0.005(2) -0.004(2) 0.006(2)
C23 0.038(3) 0.059(3) 0.049(3) 0.003(3) -0.011(3) -0.008(3)
C24 0.051(3) 0.040(3) 0.053(3) 0.009(2) -0.008(3) -0.016(3)
C25 0.041(3) 0.024(2) 0.047(3) 0.006(2) -0.007(2) -0.007(2)
C26 0.053(3) 0.027(2) 0.054(3) 0.003(2) -0.014(3) -0.002(2)
C27 0.042(3) 0.024(2) 0.046(3) -0.003(2) -0.008(2) 0.006(2)
C28 0.051(3) 0.040(3) 0.050(3) -0.004(2) -0.013(3) 0.015(3)
C29 0.037(3) 0.057(3) 0.052(3) -0.008(3) -0.012(3) 0.011(3)
C30 0.037(3) 0.042(3) 0.044(3) -0.005(2) -0.002(2) -0.005(2)
C31 0.064(4) 0.051(3) 0.072(4) -0.006(3) -0.005(3) -0.026(3)
C32 0.040(5) 0.024(5) 0.043(5) 0.000(4) 0.001(4) 0.002(4)
C33 0.043(17) 0.03(2) 0.051(16) -0.001(10) 0.003(12) -0.003(10)
C34 0.043(6) 0.033(6) 0.059(6) -0.005(4) 0.009(5) 0.003(5)
C35 0.050(10) 0.027(11) 0.054(8) 0.000(10) 0.002(6) 0.003(11)
C36 0.044(14) 0.024(7) 0.048(9) 0.002(7) 0.004(12) -0.001(14)
C37 0.055(6) 0.038(5) 0.063(6) 0.007(4) 0.016(5) -0.007(4)
C38 0.050(6) 0.035(5) 0.054(5) 0.002(4) 0.018(5) 0.002(5)
C39 0.043(17) 0.03(3) 0.050(17) 0.001(15) 0.008(13) 0.002(13)
C40 0.041(6) 0.025(5) 0.045(5) -0.004(4) 0.004(4) 0.005(4)
C32' 0.042(11) 0.026(11) 0.048(10) 0.003(8) 0.002(9) -0.001(8)
C33' 0.04(4) 0.03(5) 0.05(3) 0.00(3) 0.01(3) 0.00(2)
C34' 0.043(12) 0.033(12) 0.054(11) 0.001(8) 0.011(9) -0.001(9)
C35' 0.052(17) 0.03(2) 0.056(14) -0.002(19) 0.008(12) 0.00(2)
C36' 0.05(3) 0.024(14) 0.050(18) -0.002(11) 0.01(2) 0.00(3)
C37' 0.048(10) 0.032(9) 0.060(11) -0.007(7) 0.010(9) 0.000(8)
C38' 0.046(12) 0.031(9) 0.054(11) -0.008(8) 0.010(9) 0.001(9)
C39' 0.04(3) 0.03(4) 0.05(3) 0.00(3) 0.00(2) 0.00(3)
C40' 0.040(11) 0.024(11) 0.049(10) 0.003(7) 0.000(8) 0.001(8)

loop_
_atom_type_symbol
_atom_type_description
_atom_type_scat_dispersion_real
_atom_type_scat_dispersion_imag
_atom_type_scat_source
C C 0.0033 0.0016 'International Tables Vol C Tables 4.2.6.8 and 6.1.1.4'
H H 0.0000 0.0000 'International Tables Vol C Tables 4.2.6.8 and 6.1.1.4'
N N 0.0061 0.0033 'International Tables Vol C Tables 4.2.6.8 and 6.1.1.4'
O O 0.0106 0.0060 'International Tables Vol C Tables 4.2.6.8 and 6.1.1.4'
F F 0.0171 0.0103 'International Tables Vol C Tables 4.2.6.8 and 6.1.1.4'
B B 0.0013 0.0007 'International Tables Vol C Tables 4.2.6.8 and 6.1.1.4'

loop_
_geom_angle_atom_site_label_1
_geom_angle_atom_site_label_2
_geom_angle_atom_site_label_3
_geom_angle
C5 N1 C9 106.9(4)
C5 N1 B1 128.2(4)
C9 N1 B1 124.8(4)
C3 N2 C10 108.3(4)
C3 N2 B1 126.7(4)
C10 N2 B1 124.8(4)
C17 N3 C16 117.1(5)
C22 N4 C25 107.5(4)
C22 N4 B2 127.6(4)
C25 N4 B2 124.9(4)
C30 N5 C27 107.8(4)
C30 N5 B2 127.6(4)
C27 N5 B2 124.5(4)
C36 N6 C37 118.1(17)
C36 N6 H2' 113.6
C37 N6 H2' 128.0
C36' N6' C37' 119(4)
C36' N6' H2 112.5
C37' N6' H2 128.4
C15 O1 H1 109.5
C35 O2 H2 109.8
C35' O2' H2' 109.5
F2 B1 F1 110.6(4)
F2 B1 N1 109.8(5)
F1 B1 N1 109.7(5)
F2 B1 N2 110.1(5)
F1 B1 N2 109.6(5)
N1 B1 N2 107.1(4)
F3 B2 F4 109.2(4)
F3 B2 N4 110.7(4)
F4 B2 N4 110.4(5)
F3 B2 N5 109.3(5)
F4 B2 N5 109.4(4)
N4 B2 N5 107.7(4)
C5 C8 H8A 109.5
C5 C8 H8B 109.5
H8A C8 H8B 109.5
C5 C8 H8C 109.5
H8A C8 H8C 109.5
H8B C8 H8C 109.5
N1 C5 C6 110.4(4)
N1 C5 C8 122.1(5)
C6 C5 C8 127.5(5)
C7 C6 C5 107.5(5)
C7 C6 H6 126.2
C5 C6 H6 126.2
C6 C7 C9 107.1(5)
C6 C7 H7 126.4
C9 C7 H7 126.4
C11 C9 N1 121.2(4)
C11 C9 C7 130.8(4)
N1 C9 C7 108.0(4)
C10 C11 C9 121.1(4)
C10 C11 C12 121.6(4)
C9 C11 C12 117.3(5)
C11 C10 N2 120.9(4)
C11 C10 C1 131.7(5)
N2 C10 C1 107.4(4)
C2 C1 C10 107.0(5)
C2 C1 H1A 126.5
C10 C1 H1A 126.5
C1 C2 C3 108.2(5)
C1 C2 H2A 125.9
C3 C2 H2A 125.9
N2 C3 C2 109.1(5)
N2 C3 C4 123.6(5)
C2 C3 C4 127.3(5)
C3 C4 H4A 109.5
C3 C4 H4B 109.5
H4A C4 H4B 109.5
C3 C4 H4C 109.5
H4A C4 H4C 109.5
H4B C4 H4C 109.5
C13 C12 C20 119.5(5)
C13 C12 C11 121.3(4)
C20 C12 C11 119.0(5)
C12 C13 C14 122.0(5)
C12 C13 H13 119.0
C14 C13 H13 119.0
C15 C14 C13 120.2(6)
C15 C14 H14 119.9
C13 C14 H14 119.9
O1 C15 C14 121.1(5)
O1 C15 C16 119.6(5)
C14 C15 C16 119.4(5)
N3 C16 C15 116.3(4)
N3 C16 C20 122.6(5)
C15 C16 C20 121.2(5)
N3 C17 C18 124.0(6)
N3 C17 H17 118.0
C18 C17 H17 118.0
C19 C18 C17 119.5(6)
C19 C18 H18 120.2
C17 C18 H18 120.2
C20 C19 C18 119.6(5)
C20 C19 H19 120.2
C18 C19 H19 120.2
C19 C20 C12 125.0(5)
C19 C20 C16 117.2(5)
C12 C20 C16 117.7(5)
C22 C21 H21A 109.5
C22 C21 H21B 109.5
H21A C21 H21B 109.5
C22 C21 H21C 109.5
H21A C21 H21C 109.5
H21B C21 H21C 109.5
N4 C22 C23 109.3(4)
N4 C22 C21 123.6(5)
C23 C22 C21 127.0(5)
C24 C23 C22 107.2(5)
C24 C23 H23 126.4
C22 C23 H23 126.4
C23 C24 C25 108.4(5)
C23 C24 H24 125.8
C25 C24 H24 125.8
C24 C25 C26 132.0(5)
C24 C25 N4 107.6(4)
C26 C25 N4 120.3(4)
C27 C26 C25 121.7(4)
C27 C26 C32 114.3(5)
C25 C26 C32 123.0(5)
C27 C26 C32' 124.7(7)
C25 C26 C32' 108.9(8)
C32 C26 C32' 34.2(7)
C26 C27 N5 120.8(4)
C26 C27 C28 131.4(5)
N5 C27 C28 107.8(4)
C29 C28 C27 107.6(5)
C29 C28 H28 126.2
C27 C28 H28 126.2
C28 C29 C30 107.6(5)
C28 C29 H29 126.2
C30 C29 H29 126.2
N5 C30 C29 109.2(4)
N5 C30 C31 123.6(5)
C29 C30 C31 127.1(5)
C30 C31 H31A 109.5
C30 C31 H31B 109.5
H31A C31 H31B 109.5
C30 C31 H31C 109.5
H31A C31 H31C 109.5
H31B C31 H31C 109.5
C33 C32 C40 119(6)
C33 C32 C26 123(6)
C40 C32 C26 117.7(10)
C32 C33 C34 122(10)
C32 C33 H33 119.2
C34 C33 H33 119.2
C35 C34 C33 119(5)
C35 C34 H34 120.4
C33 C34 H34 120.4
O2 C35 C34 119(2)
O2 C35 C36 121(3)
C34 C35 C36 120.1(17)
N6 C36 C35 115(3)
N6 C36 C40 123(2)
C35 C36 C40 121(2)
N6 C37 C38 121.3(10)
N6 C37 H37 119.3
C38 C37 H37 119.3
C39 C38 C37 120(6)
C39 C38 H38 120.2
C37 C38 H38 120.2
C38 C39 C40 121(10)
C38 C39 H39 119.6
C40 C39 H39 119.6
C39 C40 C36 117(5)
C39 C40 C32 124(5)
C36 C40 C32 118.3(13)
C33' C32' C40' 120(10)
C33' C32' C26 128(10)
C40' C32' C26 112.3(19)
C34' C33' C32' 121(10)
C34' C33' H33' 119.6
C32' C33' H33' 119.6
C35' C34' C33' 119(10)
C35' C34' H34' 120.3
C33' C34' H34' 120.3
O2' C35' C34' 120(5)
O2' C35' C36' 120(5)
C34' C35' C36' 119(3)
N6' C36' C35' 117(6)
N6' C36' C40' 122(4)
C35' C36' C40' 121(5)
N6' C37' C38' 122(2)
N6' C37' H37' 119.2
C38' C37' H37' 119.2
C37' C38' C39' 119(10)
C37' C38' H38' 120.5
C39' C38' H38' 120.5
C40' C39' C38' 120(10)
C40' C39' H39' 120.1
C38' C39' H39' 120.1
C32' C40' C36' 119(3)
C32' C40' C39' 122(10)
C36' C40' C39' 119(10)

loop_
_geom_bond_atom_site_label_1
_geom_bond_atom_site_label_2
_geom_bond_distance
F1 B1 1.386(7)
F2 B1 1.373(7)
F3 B2 1.377(7)
F4 B2 1.392(7)
N1 C5 1.356(6)
N1 C9 1.401(6)
N1 B1 1.548(7)
N2 C3 1.335(7)
N2 C10 1.404(6)
N2 B1 1.555(7)
N3 C17 1.315(8)
N3 C16 1.377(7)
N4 C22 1.352(6)
N4 C25 1.400(6)
N4 B2 1.534(7)
N5 C30 1.351(6)
N5 C27 1.393(6)
N5 B2 1.551(7)
N6 C36 1.36(3)
N6 C37 1.369(19)
N6 H2' 1.2988
N6' C36' 1.36(6)
N6' C37' 1.38(4)
O1 C15 1.320(6)
O1 H1 0.8199
O2 C35 1.360(15)
O2 H2 0.8198
O2' C35' 1.36(3)
O2' H2' 0.8200
C8 C5 1.504(7)
C8 H8A 0.9600
C8 H8B 0.9600
C8 H8C 0.9600
C5 C6 1.385(7)
C6 C7 1.382(7)
C6 H6 0.9300
C7 C9 1.411(7)
C7 H7 0.9300
C9 C11 1.390(7)
C11 C10 1.386(7)
C11 C12 1.519(7)
C10 C1 1.409(7)
C1 C2 1.372(8)
C1 H1A 0.9300
C2 C3 1.401(7)
C2 H2A 0.9300
C3 C4 1.490(7)
C4 H4A 0.9600
C4 H4B 0.9600
C4 H4C 0.9600
C12 C13 1.389(7)
C12 C20 1.416(7)
C13 C14 1.399(7)
C13 H13 0.9300
C14 C15 1.373(8)
C14 H14 0.9300
C15 C16 1.411(8)
C16 C20 1.438(7)
C17 C18 1.394(8)
C17 H17 0.9300
C18 C19 1.382(8)
C18 H18 0.9300
C19 C20 1.381(7)
C19 H19 0.9300
C21 C22 1.471(7)
C21 H21A 0.9600
C21 H21B 0.9600
C21 H21C 0.9600
C22 C23 1.402(7)
C23 C24 1.363(8)
C23 H23 0.9300
C24 C25 1.391(7)
C24 H24 0.9300
C25 C26 1.392(7)
C26 C27 1.379(7)
C26 C32 1.547(11)
C26 C32' 1.61(2)
C27 C28 1.411(7)
C28 C29 1.366(8)
C28 H28 0.9300
C29 C30 1.407(7)
C29 H29 0.9300
C30 C31 1.481(7)
C31 H31A 0.9600
C31 H31B 0.9600
C31 H31C 0.9600
C32 C33 1.38(9)
C32 C40 1.405(14)
C33 C34 1.40(12)
C33 H33 0.9300
C34 C35 1.37(3)
C34 H34 0.9300
C35 C36 1.39(3)
C36 C40 1.40(4)
C37 C38 1.389(12)
C37 H37 0.9300
C38 C39 1.37(9)
C38 H38 0.9300
C39 C40 1.39(13)
C39 H39 0.9300
C32' C33' 1.4(2)
C32' C40' 1.39(3)
C33' C34' 1.4(2)
C33' H33' 0.9300
C34' C35' 1.38(5)
C34' H34' 0.9300
C35' C36' 1.39(6)
C36' C40' 1.39(7)
C37' C38' 1.39(2)
C37' H37' 0.9300
C38' C39' 1.39(19)
C38' H38' 0.9300
C39' C40' 1.4(2)
C39' H39' 0.9300
